data_2108157
loop_
_publ_author_name
'Yakubovich, Olga'
'Shvanskaya, Larisa'
'Pchelkina, Zlata'
'Dimitrova, Olga'
'Volkov, Anatoliy'
'Volkova, Olga'
'Vasiliev, Alexander'

_publ_section_title
;
 A novel representative in the rare family of trivanadates,
 KMn~2~V~3~O~10~: synthesis, crystal structure and magnetic properties
;
_journal_coeditor_code UM5009SUP1
_journal_issue 1
_journal_name_full 'Acta Crystallographica Section B'
_journal_page_first 97
_journal_page_last 103
_journal_paper_doi 10.1107/S205252061701811X
_journal_volume 74
_journal_year 2018
_chemical_formula_moiety 'K Mn2 O10 V3'
_chemical_formula_sum 'K Mn2 O10 V3'
_chemical_formula_weight 461.80
_chemical_name_common 'Potassium dimanganese trivanadate'
_chemical_name_systematic 'Potassium dimanganese trivanadate'
_space_group_crystal_system triclinic
_space_group_IT_number 2
_space_group_name_Hall '-P 1'
_space_group_name_H-M_alt 'P -1'
_symmetry_space_group_name_Hall '-P 1'
_symmetry_space_group_name_H-M 'P -1'
_atom_sites_solution_primary direct
_atom_sites_solution_secondary difmap
_audit_creation_method SHELXL-2016/6
_cell_angle_alpha 101.858(5)
_cell_angle_beta 102.627(5)
_cell_angle_gamma 100.669(5)
_cell_formula_units_Z 2
_cell_length_a 6.912(5)
_cell_length_b 6.993(5)
_cell_length_c 9.656(5)
_cell_measurement_reflns_used 4295
_cell_measurement_temperature 293(2)
_cell_measurement_theta_max 32.588
_cell_measurement_theta_min 2.698
_cell_volume 432.6(5)
_computing_cell_refinement
;
CrysAlisPro, Agilent Technologies,
Version 1.171.35.21 (release 20-01-2012 CrysAlis171 .NET)
(compiled Jan 23 2012,18:06:46)
;
_computing_data_collection
;
CrysAlisPro, Agilent Technologies,
Version 1.171.35.21 (release 20-01-2012 CrysAlis171 .NET)
(compiled Jan 23 2012,18:06:46)
;
_computing_data_reduction
;
CrysAlisPro, Agilent Technologies,
Version 1.171.35.21 (release 20-01-2012 CrysAlis171 .NET)
(compiled Jan 23 2012,18:06:46)
;
_computing_molecular_graphics 'DIMOND (Brandenburg, 2006)'
_computing_structure_refinement 'SHELXL-2016/6 (Sheldrick, 2016)'
_computing_structure_solution 'SHELXT (Sheldrick, 2015)'
_diffrn_ambient_temperature 293(2)
_diffrn_detector_area_resol_mean 16.0630
_diffrn_measured_fraction_theta_full 0.999
_diffrn_measured_fraction_theta_max 1.000
_diffrn_measurement_device_type 'Xcalibur, Sapphire3'
_diffrn_measurement_method \w
_diffrn_radiation_type MoK\a
_diffrn_radiation_wavelength 0.71073
_diffrn_reflns_av_R_equivalents 0.0329
_diffrn_reflns_av_unetI/netI 0.0337
_diffrn_reflns_Laue_measured_fraction_full 0.999
_diffrn_reflns_Laue_measured_fraction_max 1.000
_diffrn_reflns_limit_h_max 9
_diffrn_reflns_limit_h_min -9
_diffrn_reflns_limit_k_max 9
_diffrn_reflns_limit_k_min -9
_diffrn_reflns_limit_l_max 13
_diffrn_reflns_limit_l_min -13
_diffrn_reflns_number 8207
_diffrn_reflns_point_group_measured_fraction_full 0.999
_diffrn_reflns_point_group_measured_fraction_max 1.000
_diffrn_reflns_theta_full 25.242
_diffrn_reflns_theta_max 30.000
_diffrn_reflns_theta_min 3.067
_diffrn_source 'Enhance (Mo) X-ray Source'
_exptl_absorpt_coefficient_mu 6.480
_exptl_absorpt_correction_T_max 0.853
_exptl_absorpt_correction_T_min 0.416
_exptl_absorpt_correction_type gaussian
_exptl_absorpt_process_details
;
CrysAlisPro, Agilent Technologies,
Version 1.171.35.21 (release 20-01-2012 CrysAlis171 .NET)
(compiled Jan 23 2012,18:06:46)
Numerical absorption correction based on gaussian integration over
a multifaceted crystal model
;
_exptl_crystal_colour brown
_exptl_crystal_density_diffrn 3.545
_exptl_crystal_density_meas ?
_exptl_crystal_description plate
_exptl_crystal_F_000 436
_exptl_crystal_size_max 0.420
_exptl_crystal_size_mid 0.100
_exptl_crystal_size_min 0.050
_refine_diff_density_max 0.589
_refine_diff_density_min -0.590
_refine_diff_density_rms 0.124
_refine_ls_extinction_coef 0.0054(8)
_refine_ls_extinction_expression Fc^*^=kFc[1+0.001xFc^2^\l^3^/sin(2\q)]^-1/4^
_refine_ls_extinction_method 'SHELXL-2016/6 (Sheldrick 2016)'
_refine_ls_goodness_of_fit_ref 1.113
_refine_ls_hydrogen_treatment undef
_refine_ls_matrix_type full
_refine_ls_number_parameters 146
_refine_ls_number_reflns 2514
_refine_ls_number_restraints 0
_refine_ls_restrained_S_all 1.113
_refine_ls_R_factor_all 0.0272
_refine_ls_R_factor_gt 0.0240
_refine_ls_shift/su_max 0.000
_refine_ls_shift/su_mean 0.000
_refine_ls_structure_factor_coef Fsqd
_refine_ls_weighting_details 'w=1/[\s^2^(Fo^2^)+(0.0253P)^2^] where P=(Fo^2^+2Fc^2^)/3'
_refine_ls_weighting_scheme calc
_refine_ls_wR_factor_gt 0.0591
_refine_ls_wR_factor_ref 0.0612
_reflns_Friedel_coverage 0.000
_reflns_number_gt 2293
_reflns_number_total 2514
_reflns_threshold_expression 'I > 2\s(I)'
_cod_data_source_file um5009sup1.cif
_cod_data_source_block I
_cod_depositor_comments
;
The following automatic conversions were performed:

'_exptl_crystal_density_meas' value 'not measured' was changed to '?'
- the value is perceived as not measured.

Automatic conversion script
Id: cif_fix_values 4973 2017-02-22 13:04:09Z antanas 

 Adding full bibliography for 2108157.cif.
;
_cod_database_code 2108157
_cod_database_fobs_code 2108157
_shelx_shelxl_version_number 2016/6
_shelx_space_group_comment
;
The symmetry employed for this shelxl refinement is uniquely defined
by the following loop, which should always be used as a source of
symmetry information in preference to the above space-group names.
They are only intended as comments.
;
_shelx_estimated_absorpt_t_min 0.172
_shelx_estimated_absorpt_t_max 0.738

loop_
_space_group_symop_operation_xyz
'x, y, z'
'-x, -y, -z'

loop_
_atom_site_label
_atom_site_type_symbol
_atom_site_fract_x
_atom_site_fract_y
_atom_site_fract_z
_atom_site_U_iso_or_equiv
_atom_site_adp_type
_atom_site_occupancy
_atom_site_site_symmetry_order
_atom_site_calc_flag
Mn1 Mn -0.05715(5) -0.23945(5) 0.20586(4) 0.00979(9) Uani 1 1 d
Mn2 Mn 0.68277(5) 0.20730(5) 0.51821(4) 0.00951(9) Uani 1 1 d
V2 V 0.45866(6) -0.11174(6) 0.17904(4) 0.00759(9) Uani 1 1 d
V3 V 0.16188(6) 0.23648(6) 0.45149(4) 0.00782(10) Uani 1 1 d
V1 V 0.08777(6) -0.22435(6) 0.88229(4) 0.00812(10) Uani 1 1 d
K1 K 0.45437(9) 0.39821(10) 0.18908(8) 0.02634(16) Uani 1 1 d
O1 O 0.3568(2) 0.1315(3) 0.50399(18) 0.0112(3) Uani 1 1 d
O2 O 0.0248(3) 0.1073(3) 0.25920(18) 0.0113(3) Uani 1 1 d
O3 O 0.7223(2) 0.2313(3) 0.74941(18) 0.0107(3) Uani 1 1 d
O4 O 0.0021(3) 0.2181(3) 0.56376(18) 0.0116(3) Uani 1 1 d
O5 O 0.3122(3) -0.0721(3) 0.01147(19) 0.0135(4) Uani 1 1 d
O6 O -0.3792(3) -0.2570(3) 0.14679(19) 0.0129(3) Uani 1 1 d
O7 O 0.1326(3) -0.4411(3) 0.8119(2) 0.0161(4) Uani 1 1 d
O8 O 0.5892(3) 0.1142(3) 0.28848(18) 0.0123(3) Uani 1 1 d
O9 O -0.0760(3) -0.2680(3) 0.97995(19) 0.0166(4) Uani 1 1 d
O10 O 0.2639(3) 0.4749(3) 0.4604(2) 0.0171(4) Uani 1 1 d

loop_
_atom_site_aniso_label
_atom_site_aniso_U_11
_atom_site_aniso_U_22
_atom_site_aniso_U_33
_atom_site_aniso_U_23
_atom_site_aniso_U_13
_atom_site_aniso_U_12
Mn1 0.00952(18) 0.01029(19) 0.00936(18) 0.00255(14) 0.00219(14) 0.00229(14)
Mn2 0.00880(17) 0.01070(18) 0.00832(17) 0.00215(14) 0.00138(14) 0.00199(14)
V2 0.00708(18) 0.00747(19) 0.00774(19) 0.00162(15) 0.00131(15) 0.00174(14)
V3 0.00743(19) 0.00801(19) 0.00777(19) 0.00169(15) 0.00170(15) 0.00202(14)
V1 0.00799(18) 0.00896(19) 0.00753(18) 0.00296(15) 0.00125(15) 0.00234(15)
K1 0.0154(3) 0.0207(3) 0.0455(4) 0.0194(3) 0.0040(3) 0.0034(2)
O1 0.0094(8) 0.0114(8) 0.0131(8) 0.0032(7) 0.0024(7) 0.0040(7)
O2 0.0125(8) 0.0102(8) 0.0104(8) 0.0027(7) 0.0013(7) 0.0029(7)
O3 0.0090(8) 0.0124(8) 0.0112(8) 0.0044(7) 0.0034(7) 0.0015(7)
O4 0.0108(8) 0.0145(9) 0.0093(8) 0.0018(7) 0.0029(7) 0.0034(7)
O5 0.0112(8) 0.0154(9) 0.0124(8) 0.0066(7) 0.0002(7) -0.0002(7)
O6 0.0116(8) 0.0119(9) 0.0165(9) 0.0045(7) 0.0049(7) 0.0038(7)
O7 0.0191(9) 0.0105(9) 0.0184(9) 0.0036(7) 0.0040(8) 0.0041(7)
O8 0.0152(9) 0.0094(8) 0.0100(8) 0.0018(7) 0.0013(7) 0.0004(7)
O9 0.0120(9) 0.0262(11) 0.0113(9) 0.0059(8) 0.0027(7) 0.0029(8)
O10 0.0196(9) 0.0103(9) 0.0206(10) 0.0050(7) 0.0042(8) 0.0023(7)

loop_
_atom_type_symbol
_atom_type_description
_atom_type_scat_dispersion_real
_atom_type_scat_dispersion_imag
_atom_type_scat_source
O O 0.0106 0.0060 'International Tables Vol C Tables 4.2.6.8 and 6.1.1.4'
K K 0.2009 0.2494 'International Tables Vol C Tables 4.2.6.8 and 6.1.1.4'
V V 0.3005 0.5294 'International Tables Vol C Tables 4.2.6.8 and 6.1.1.4'
Mn Mn 0.3368 0.7283 'International Tables Vol C Tables 4.2.6.8 and 6.1.1.4'

loop_
_geom_angle_atom_site_label_1
_geom_angle_atom_site_label_2
_geom_angle_atom_site_label_3
_geom_angle
_geom_angle_site_symmetry_1
_geom_angle_site_symmetry_3
O9 Mn1 O4 173.03(6) 1_554 2_556
O9 Mn1 O6 86.00(7) 1_554 .
O4 Mn1 O6 100.78(6) 2_556 .
O9 Mn1 O7 95.60(7) 1_554 2_546
O4 Mn1 O7 83.15(7) 2_556 2_546
O6 Mn1 O7 87.71(7) . 2_546
O9 Mn1 O3 90.11(6) 1_554 2_656
O4 Mn1 O3 83.07(6) 2_556 2_656
O6 Mn1 O3 175.87(6) . 2_656
O7 Mn1 O3 91.29(7) 2_546 2_656
O9 Mn1 O2 92.45(7) 1_554 .
O4 Mn1 O2 88.90(6) 2_556 .
O6 Mn1 O2 92.56(6) . .
O7 Mn1 O2 171.95(6) 2_546 .
O3 Mn1 O2 88.98(6) 2_656 .
O9 Mn1 Mn2 132.02(6) 1_554 2_656
O4 Mn1 Mn2 41.16(5) 2_556 2_656
O6 Mn1 Mn2 141.93(5) . 2_656
O7 Mn1 Mn2 86.58(5) 2_546 2_656
O3 Mn1 Mn2 41.91(5) 2_656 2_656
O2 Mn1 Mn2 88.26(4) . 2_656
O9 Mn1 K1 101.83(5) 1_554 1_445
O4 Mn1 K1 82.42(5) 2_556 1_445
O6 Mn1 K1 42.32(6) . 1_445
O7 Mn1 K1 47.62(5) 2_546 1_445
O3 Mn1 K1 137.71(6) 2_656 1_445
O2 Mn1 K1 130.09(5) . 1_445
Mn2 Mn1 K1 113.91(4) 2_656 1_445
O9 Mn1 K1 37.58(6) 1_554 2
O4 Mn1 K1 148.34(5) 2_556 2
O6 Mn1 K1 50.17(5) . 2
O7 Mn1 K1 83.35(5) 2_546 2
O3 Mn1 K1 125.73(5) 2_656 2
O2 Mn1 K1 102.98(4) . 2
Mn2 Mn1 K1 163.970(17) 2_656 2
K1 Mn1 K1 67.39(3) 1_445 2
O8 Mn2 O4 102.27(6) . 1_655
O8 Mn2 O10 97.48(7) . 2_666
O4 Mn2 O10 92.26(7) 1_655 2_666
O8 Mn2 O3 164.99(7) . .
O4 Mn2 O3 85.38(6) 1_655 .
O10 Mn2 O3 95.07(7) 2_666 .
O8 Mn2 O1 84.99(7) . .
O4 Mn2 O1 164.18(7) 1_655 .
O10 Mn2 O1 100.79(7) 2_666 .
O3 Mn2 O1 84.61(6) . .
O8 Mn2 O1 82.74(6) . 2_656
O4 Mn2 O1 84.82(6) 1_655 2_656
O10 Mn2 O1 177.05(6) 2_666 2_656
O3 Mn2 O1 85.15(6) . 2_656
O1 Mn2 O1 82.16(6) . 2_656
O8 Mn2 Mn1 141.81(5) . 2_656
O4 Mn2 Mn1 41.25(5) 1_655 2_656
O10 Mn2 Mn1 95.27(5) 2_666 2_656
O3 Mn2 Mn1 44.13(5) . 2_656
O1 Mn2 Mn1 127.50(5) . 2_656
O1 Mn2 Mn1 82.83(4) 2_656 2_656
O8 Mn2 K1 40.14(6) . .
O4 Mn2 K1 116.76(5) 1_655 .
O10 Mn2 K1 60.80(5) 2_666 .
O3 Mn2 K1 146.11(5) . .
O1 Mn2 K1 77.83(5) . .
O1 Mn2 K1 120.22(5) 2_656 .
Mn1 Mn2 K1 149.99(2) 2_656 .
O8 Mn2 K1 133.48(5) . 2_666
O4 Mn2 K1 113.29(5) 1_655 2_666
O10 Mn2 K1 53.78(6) 2_666 2_666
O3 Mn2 K1 50.97(5) . 2_666
O1 Mn2 K1 68.88(5) . 2_666
O1 Mn2 K1 127.92(5) 2_656 2_666
Mn1 Mn2 K1 82.15(4) 2_656 2_666
K1 Mn2 K1 95.41(5) . 2_666
O8 V2 O6 109.89(10) . 1_655
O8 V2 O3 112.53(9) . 2_656
O6 V2 O3 110.04(9) 1_655 2_656
O8 V2 O5 107.60(9) . .
O6 V2 O5 112.20(9) 1_655 .
O3 V2 O5 104.50(9) 2_656 .
O8 V2 K1 134.81(7) . 1_545
O6 V2 K1 47.68(6) 1_655 1_545
O3 V2 K1 62.87(6) 2_656 1_545
O5 V2 K1 117.16(6) . 1_545
O8 V2 K1 43.57(6) . .
O6 V2 K1 134.77(7) 1_655 .
O3 V2 K1 114.25(6) 2_656 .
O5 V2 K1 65.02(6) . .
K1 V2 K1 176.51(3) 1_545 .
O8 V2 K1 128.23(6) . 2_655
O6 V2 K1 48.46(6) 1_655 2_655
O3 V2 K1 119.08(7) 2_656 2_655
O5 V2 K1 63.86(7) . 2_655
K1 V2 K1 71.15(3) 1_545 2_655
K1 V2 K1 112.31(3) . 2_655
O10 V3 O1 106.93(10) . .
O10 V3 O4 111.79(9) . .
O1 V3 O4 109.89(9) . .
O10 V3 O2 108.43(9) . .
O1 V3 O2 108.69(8) . .
O4 V3 O2 110.97(9) . .
O10 V3 K1 56.00(6) . .
O1 V3 K1 84.38(7) . .
O4 V3 K1 164.35(6) . .
O2 V3 K1 68.45(7) . .
O10 V3 K1 58.04(7) . 2_666
O1 V3 K1 71.28(7) . 2_666
O4 V3 K1 82.99(8) . 2_666
O2 V3 K1 164.32(6) . 2_666
K1 V3 K1 96.15(5) . 2_666
O7 V1 O9 107.40(10) . .
O7 V1 O5 108.65(10) . 1_556
O9 V1 O5 104.64(10) . 1_556
O7 V1 O2 112.46(9) . 2_556
O9 V1 O2 108.31(9) . 2_556
O5 V1 O2 114.85(9) 1_556 2_556
O7 V1 K1 97.08(8) . 2_556
O9 V1 K1 43.43(7) . 2_556
O5 V1 K1 145.00(6) 1_556 2_556
O2 V1 K1 74.18(6) 2_556 2_556
O7 V1 K1 44.53(7) . 2_656
O9 V1 K1 137.74(7) . 2_656
O5 V1 K1 69.42(8) 1_556 2_656
O2 V1 K1 111.94(6) 2_556 2_656
K1 V1 K1 141.35(4) 2_556 2_656
O8 K1 O6 135.70(7) . 1_665
O8 K1 O9 112.21(7) . 2_556
O6 K1 O9 109.09(6) 1_665 2_556
O8 K1 O7 71.00(6) . 2_656
O6 K1 O7 66.40(6) 1_665 2_656
O9 K1 O7 143.56(7) 2_556 2_656
O8 K1 O3 147.36(6) . 2_666
O6 K1 O3 58.06(7) 1_665 2_666
O9 K1 O3 77.19(6) 2_556 2_666
O7 K1 O3 120.76(6) 2_656 2_666
O8 K1 O6 104.49(6) . 2
O6 K1 O6 82.33(6) 1_665 2
O9 K1 O6 60.53(5) 2_556 2
O7 K1 O6 83.24(5) 2_656 2
O3 K1 O6 107.05(5) 2_666 2
O8 K1 O10 87.57(6) . .
O6 K1 O10 109.98(6) 1_665 .
O9 K1 O10 87.17(7) 2_556 .
O7 K1 O10 129.03(6) 2_656 .
O3 K1 O10 61.04(5) 2_666 .
O6 K1 O10 147.69(6) 2 .
O8 K1 O5 56.35(6) . .
O6 K1 O5 137.93(6) 1_665 .
O9 K1 O5 63.21(5) 2_556 .
O7 K1 O5 95.13(5) 2_656 .
O3 K1 O5 140.20(6) 2_666 .
O6 K1 O5 57.31(5) 2 .
O10 K1 O5 110.74(5) . .
O8 K1 O10 63.05(6) . 2_666
O6 K1 O10 92.22(6) 1_665 2_666
O9 K1 O10 143.25(5) 2_556 2_666
O7 K1 O10 72.14(6) 2_656 2_666
O3 K1 O10 90.35(5) 2_666 2_666
O6 K1 O10 154.85(5) 2 2_666
O10 K1 O10 56.98(7) . 2_666
O5 K1 O10 118.78(5) . 2_666
O8 K1 V2 155.14(5) . 1_565
O6 K1 V2 28.29(4) 1_665 1_565
O9 K1 V2 91.82(5) 2_556 1_565
O7 K1 V2 93.70(4) 2_656 1_565
O3 K1 V2 29.98(4) 2_666 1_565
O6 K1 V2 92.57(4) 2 1_565
O10 K1 V2 87.38(4) . 1_565
O5 K1 V2 147.14(5) . 1_565
O10 K1 V2 94.05(4) 2_666 1_565
O8 K1 V2 26.21(4) . .
O6 K1 V2 149.12(5) 1_665 .
O9 K1 V2 87.88(5) 2_556 .
O7 K1 V2 84.50(4) 2_656 .
O3 K1 V2 152.81(4) 2_666 .
O6 K1 V2 84.26(4) 2 .
O10 K1 V2 96.07(4) . .
O5 K1 V2 30.55(4) . .
O10 K1 V2 88.25(4) 2_666 .
V2 K1 V2 176.51(3) 1_565 .
O8 K1 V1 102.49(5) . 2_556
O6 K1 V1 121.77(4) 1_665 2_556
O9 K1 V1 25.44(4) 2_556 2_556
O7 K1 V1 164.88(5) 2_656 2_556
O3 K1 V1 72.22(5) 2_666 2_556
O6 K1 V1 85.36(4) 2 2_556
O10 K1 V1 62.62(4) . 2_556
O5 K1 V1 70.27(3) . 2_556
O10 K1 V1 117.83(4) 2_666 2_556
V2 K1 V1 96.71(3) 1_565 2_556
V2 K1 V1 84.50(3) . 2_556
V3 O1 Mn2 134.27(10) . .
V3 O1 Mn2 123.39(10) . 2_656
Mn2 O1 Mn2 97.84(6) . 2_656
V1 O2 V3 126.47(10) 2_556 .
V1 O2 Mn1 117.49(9) 2_556 .
V3 O2 Mn1 115.19(8) . .
V2 O3 Mn2 123.88(10) 2_656 .
V2 O3 Mn1 129.03(9) 2_656 2_656
Mn2 O3 Mn1 93.95(6) . 2_656
V2 O3 K1 87.15(8) 2_656 2_666
Mn2 O3 K1 95.95(6) . 2_666
Mn1 O3 K1 124.85(7) 2_656 2_666
V3 O4 Mn2 129.35(9) . 1_455
V3 O4 Mn1 132.58(10) . 2_556
Mn2 O4 Mn1 97.59(7) 1_455 2_556
V1 O5 V2 130.36(11) 1_554 .
V1 O5 K1 134.09(8) 1_554 .
V2 O5 K1 84.43(7) . .
V2 O6 Mn1 138.97(11) 1_455 .
V2 O6 K1 104.03(9) 1_455 1_445
Mn1 O6 K1 104.24(7) . 1_445
V2 O6 K1 107.46(7) 1_455 2
Mn1 O6 K1 97.53(6) . 2
K1 O6 K1 97.67(6) 1_445 2
V1 O7 Mn1 144.61(11) . 2_546
V1 O7 K1 111.34(9) . 2_656
Mn1 O7 K1 97.89(6) 2_546 2_656
V2 O8 Mn2 129.12(9) . .
V2 O8 K1 110.22(9) . .
Mn2 O8 K1 108.71(8) . .
V1 O9 Mn1 135.78(11) . 1_556
V1 O9 K1 111.13(10) . 2_556
Mn1 O9 K1 113.08(8) 1_556 2_556
V3 O10 Mn2 164.34(11) . 2_666
V3 O10 K1 98.26(8) . .
Mn2 O10 K1 93.22(6) 2_666 .
V3 O10 K1 97.12(7) . 2_666
Mn2 O10 K1 85.35(6) 2_666 2_666
K1 O10 K1 123.02(7) . 2_666

loop_
_geom_bond_atom_site_label_1
_geom_bond_atom_site_label_2
_geom_bond_distance
_geom_bond_site_symmetry_2
Mn1 O9 2.122(2) 1_554
Mn1 O4 2.142(2) 2_556
Mn1 O6 2.147(2) .
Mn1 O7 2.160(2) 2_546
Mn1 O3 2.248(2) 2_656
Mn1 O2 2.306(2) .
Mn1 Mn2 3.2202(15) 2_656
Mn1 K1 3.778(2) 1_445
Mn1 K1 3.9834(19) 2
Mn2 O8 2.094(2) .
Mn2 O4 2.138(2) 1_655
Mn2 O10 2.143(2) 2_666
Mn2 O3 2.156(2) .
Mn2 O1 2.184(2) .
Mn2 O1 2.293(2) 2_656
Mn2 K1 3.8347(16) .
Mn2 K1 3.9285(18) 2_666
V2 O8 1.672(2) .
V2 O6 1.6817(18) 1_655
V2 O3 1.7227(18) 2_656
V2 O5 1.8145(18) .
V2 K1 3.443(3) 1_545
V2 K1 3.553(3) .
V2 K1 3.9323(18) 2_655
V3 O10 1.663(2) .
V3 O1 1.6830(18) .
V3 O4 1.7144(18) .
V3 O2 1.8400(19) .
V3 K1 3.7892(16) .
V3 K1 3.9280(17) 2_666
V1 O7 1.643(2) .
V1 O9 1.6498(19) .
V1 O5 1.758(2) 1_556
V1 O2 1.8364(18) 2_556
V1 K1 3.583(3) 2_556
V1 K1 3.742(2) 2_656
K1 O8 2.610(2) .
K1 O6 2.624(2) 1_665
K1 O9 2.641(2) 2_556
K1 O7 2.817(3) 2_656
K1 O3 3.068(2) 2_666
K1 O6 3.086(2) 2
K1 O10 3.174(2) .
K1 O5 3.236(3) .
K1 O10 3.359(2) 2_666
